data_4060941
loop_
_publ_author_name
'Nilsson, Patrik'
'Puxty, Graeme'
'Wendt, Ola F.'

_publ_section_title
;
 Reaction Mechanism of Transmetalation between Tetraorganostannanes and
 Platinum(II) Aryltriflate Complexes. Mechanistic Model for Stille
 Couplings
;
_journal_coden_ASTM ORGND7
_journal_issue 5
_journal_name_full Organometallics
_journal_page_first 1285
_journal_page_last 1292
_journal_paper_doi 10.1021/om051021a
_journal_volume 25
_journal_year 2006
_chemical_formula_sum 'C46 H58 F6 O8 P4 Pt2 S2'
_chemical_formula_weight 1431.10
_space_group_IT_number 15
_symmetry_cell_setting monoclinic
_symmetry_space_group_name_Hall '-C 2yc'
_symmetry_space_group_name_H-M 'C 1 2/c 1'
_cell_angle_alpha 90.00
_cell_angle_beta 110.12(3)
_cell_angle_gamma 90.00
_cell_formula_units_Z 4
_cell_length_a 25.078(5)
_cell_length_b 13.604(3)
_cell_length_c 18.511(4)
_cell_measurement_temperature 293(2)
_cell_volume 5930(2)
_diffrn_ambient_temperature 293(2)
_exptl_crystal_density_diffrn 1.603
_cod_duplicate_entry 4074939
_cod_original_sg_symbol_H-M 'C 2/c'
_cod_database_code 4060941

loop_
_symmetry_equiv_pos_as_xyz
'x, y, z'
'-x, y, -z+1/2'
'x+1/2, y+1/2, z'
'-x+1/2, y+1/2, -z+1/2'
'-x, -y, -z'
'x, -y, z-1/2'
'-x+1/2, -y+1/2, -z'
'x+1/2, -y+1/2, z-1/2'

loop_
_atom_site_label
_atom_site_type_symbol
_atom_site_fract_x
_atom_site_fract_y
_atom_site_fract_z
_atom_site_U_iso_or_equiv
_atom_site_adp_type
_atom_site_occupancy
_atom_site_symmetry_multiplicity
_atom_site_calc_flag
_atom_site_refinement_flags
_atom_site_disorder_assembly
_atom_site_disorder_group
Pt1 Pt 0.5000 0.83393(3) 0.7500 0.05021(15) Uani 1 2 d S . .
Pt2 Pt 0.5000 0.59409(3) 0.7500 0.05558(16) Uani 1 2 d S . .
P1 P 0.48285(12) 0.48128(16) 0.65520(14) 0.0697(7) Uani 1 1 d . . .
P2 P 0.46379(10) 0.94706(14) 0.65646(13) 0.0589(6) Uani 1 1 d . . .
S1 S 0.59276(12) 0.7870(2) 0.57020(16) 0.0845(7) Uani 1 1 d . . .
F1 F 0.6883(5) 0.7823(9) 0.5449(8) 0.230(6) Uani 1 1 d . . .
F2 F 0.6982(5) 0.7751(11) 0.6605(8) 0.244(7) Uani 1 1 d . . .
F3 F 0.6673(4) 0.6521(7) 0.5872(8) 0.209(5) Uani 1 1 d . . .
O1 O 0.5754(6) 0.7433(10) 0.6249(8) 0.220(7) Uani 1 1 d . . .
O2 O 0.5677(5) 0.7657(10) 0.4943(6) 0.192(5) Uani 1 1 d . . .
O3 O 0.5982(5) 0.8925(6) 0.5815(7) 0.189(5) Uani 1 1 d . . .
O4 O 0.4786(3) 0.7137(3) 0.6722(3) 0.078(2) Uani 1 1 d . . .
H4 H 0.4687(17) 0.7137(3) 0.636(6) 0.093 Uiso 1 1 calc R . .
C1 C 0.4520(5) 0.5378(8) 0.5587(5) 0.105(4) Uani 1 1 d . . .
H1A H 0.4766 0.5891 0.5532 0.158 Uiso 1 1 calc R . .
H1B H 0.4154 0.5648 0.5528 0.158 Uiso 1 1 calc R . .
H1C H 0.4480 0.4886 0.5199 0.158 Uiso 1 1 calc R . .
C2 C 0.4307(5) 0.3867(7) 0.6533(6) 0.095(3) Uani 1 1 d . . .
H2A H 0.3965 0.4174 0.6546 0.143 Uiso 1 1 calc R . .
H2B H 0.4458 0.3446 0.6973 0.143 Uiso 1 1 calc R . .
H2C H 0.4223 0.3486 0.6071 0.143 Uiso 1 1 calc R . .
C3 C 0.5086(4) 1.0453(6) 0.6428(5) 0.080(3) Uani 1 1 d . . .
H3A H 0.5418 1.0176 0.6360 0.120 Uiso 1 1 calc R . .
H3B H 0.5198 1.0874 0.6871 0.120 Uiso 1 1 calc R . .
H3C H 0.4878 1.0828 0.5980 0.120 Uiso 1 1 calc R . .
C4 C 0.4366(5) 0.8911(7) 0.5595(5) 0.087(3) Uani 1 1 d . . .
H4A H 0.4116 0.8376 0.5596 0.131 Uiso 1 1 calc R . .
H4B H 0.4678 0.8671 0.5458 0.131 Uiso 1 1 calc R . .
H4C H 0.4161 0.9397 0.5227 0.131 Uiso 1 1 calc R . .
C5 C 0.6647(8) 0.7502(12) 0.5935(9) 0.135(5) Uani 1 1 d . . .
C11 C 0.5478(4) 0.4198(6) 0.6531(5) 0.070(2) Uani 1 1 d . . .
C12 C 0.5969(5) 0.4729(8) 0.6697(7) 0.112(4) Uani 1 1 d . . .
H12 H 0.5970 0.5392 0.6821 0.134 Uiso 1 1 calc R . .
C13 C 0.6482(6) 0.4281(10) 0.6681(9) 0.143(6) Uani 1 1 d . . .
H13 H 0.6813 0.4648 0.6793 0.172 Uiso 1 1 calc R . .
C14 C 0.6477(8) 0.3271(11) 0.6494(9) 0.133(5) Uani 1 1 d . . .
H14 H 0.6808 0.2963 0.6492 0.160 Uiso 1 1 calc R . .
C15 C 0.6002(7) 0.2774(9) 0.6324(9) 0.120(5) Uani 1 1 d . . .
H15 H 0.6000 0.2114 0.6194 0.144 Uiso 1 1 calc R . .
C16 C 0.5508(5) 0.3199(7) 0.6333(6) 0.094(3) Uani 1 1 d . . .
H16 H 0.5181 0.2818 0.6204 0.113 Uiso 1 1 calc R . .
C21 C 0.4004(3) 1.0047(6) 0.6692(5) 0.064(2) Uani 1 1 d . . .
C22 C 0.3717(4) 0.9562(7) 0.7102(6) 0.083(3) Uani 1 1 d . . .
H22 H 0.3843 0.8945 0.7306 0.100 Uiso 1 1 calc R . .
C23 C 0.3244(4) 0.9966(10) 0.7220(7) 0.117(4) Uani 1 1 d . . .
H23 H 0.3048 0.9619 0.7484 0.140 Uiso 1 1 calc R . .
C24 C 0.3074(6) 1.0895(11) 0.6936(9) 0.138(6) Uani 1 1 d . . .
H24 H 0.2767 1.1186 0.7028 0.166 Uiso 1 1 calc R . .
C25 C 0.3348(6) 1.1406(10) 0.6516(8) 0.127(5) Uani 1 1 d . . .
H25 H 0.3217 1.2022 0.6316 0.153 Uiso 1 1 calc R . .
C26 C 0.3827(5) 1.0990(7) 0.6395(7) 0.098(4) Uani 1 1 d . . .
H26 H 0.4020 1.1331 0.6125 0.118 Uiso 1 1 calc R . .
C31 C 0.2833(17) 0.606(3) 0.5209(13) 0.38(3) Uani 1 1 d G . .
H31 H 0.2853 0.6091 0.4717 0.453 Uiso 1 1 calc R . .
C32 C 0.3144(10) 0.659(2) 0.573(3) 0.54(5) Uani 1 1 d G . .
H32 H 0.3398 0.7022 0.5622 0.646 Uiso 1 1 calc R . .
C33 C 0.3118(14) 0.6557(19) 0.6381(17) 0.30(2) Uani 1 1 d G . .
H33 H 0.3352 0.6956 0.6769 0.362 Uiso 1 1 calc R . .
C34 C 0.2780(19) 0.599(3) 0.6520(15) 0.40(3) Uani 1 1 d G . .
H34 H 0.2760 0.5959 0.7012 0.482 Uiso 1 1 calc R . .
C35 C 0.2468(12) 0.5456(19) 0.600(3) 0.33(2) Uani 1 1 d G . .
H35 H 0.2214 0.5028 0.6107 0.395 Uiso 1 1 calc R . .
C36 C 0.2495(12) 0.5493(18) 0.535(2) 0.249(14) Uani 1 1 d G . .
H36 H 0.2261 0.5094 0.4959 0.299 Uiso 1 1 calc R . .

loop_
_atom_site_aniso_label
_atom_site_aniso_U_11
_atom_site_aniso_U_22
_atom_site_aniso_U_33
_atom_site_aniso_U_23
_atom_site_aniso_U_13
_atom_site_aniso_U_12
Pt1 0.0571(3) 0.0345(2) 0.0591(3) 0.000 0.0202(2) 0.000
Pt2 0.0846(4) 0.0360(2) 0.0540(3) 0.000 0.0340(3) 0.000
P1 0.099(2) 0.0528(12) 0.0635(14) -0.0069(11) 0.0363(14) -0.0070(12)
P2 0.0652(15) 0.0430(11) 0.0700(15) 0.0101(10) 0.0252(12) 0.0057(9)
S1 0.0851(19) 0.0949(18) 0.0805(17) 0.0091(16) 0.0375(15) 0.0146(15)
F1 0.151(9) 0.290(15) 0.293(15) 0.112(12) 0.134(10) 0.039(8)
F2 0.147(9) 0.324(19) 0.193(11) -0.043(11) -0.032(9) 0.056(9)
F3 0.180(9) 0.121(7) 0.344(16) 0.051(9) 0.115(10) 0.060(6)
O1 0.229(13) 0.232(11) 0.288(15) 0.168(11) 0.204(12) 0.103(10)
O2 0.150(9) 0.278(14) 0.093(7) -0.045(8) -0.031(6) 0.023(9)
O3 0.216(12) 0.081(6) 0.240(13) -0.011(7) 0.040(10) 0.056(6)
O4 0.139(6) 0.039(3) 0.058(4) 0.006(3) 0.039(4) 0.009(3)
C1 0.147(11) 0.091(8) 0.067(6) -0.004(6) 0.022(7) 0.016(7)
C2 0.135(10) 0.076(6) 0.088(7) -0.026(6) 0.057(7) -0.018(6)
C3 0.095(8) 0.064(6) 0.082(6) 0.025(5) 0.030(6) 0.002(5)
C4 0.114(9) 0.076(6) 0.070(6) 0.012(5) 0.028(6) 0.019(5)
C5 0.175(16) 0.130(11) 0.108(11) 0.060(9) 0.060(12) 0.050(11)
C11 0.093(7) 0.059(5) 0.067(6) -0.011(4) 0.038(5) -0.002(5)
C12 0.115(10) 0.059(6) 0.179(12) -0.005(7) 0.073(10) -0.008(6)
C13 0.132(12) 0.100(9) 0.231(17) -0.043(11) 0.106(12) -0.017(9)
C14 0.163(16) 0.115(11) 0.148(13) 0.006(9) 0.086(12) 0.037(10)
C15 0.139(13) 0.077(8) 0.170(13) -0.034(8) 0.085(11) 0.003(8)
C16 0.122(10) 0.055(5) 0.103(8) -0.019(5) 0.035(7) -0.005(6)
C21 0.059(6) 0.054(5) 0.081(6) 0.007(4) 0.026(5) 0.002(4)
C22 0.058(6) 0.086(7) 0.105(8) 0.023(6) 0.028(6) 0.013(5)
C23 0.070(8) 0.143(11) 0.151(11) 0.056(9) 0.056(8) 0.044(7)
C24 0.109(11) 0.157(14) 0.176(14) 0.042(11) 0.084(11) 0.067(9)
C25 0.136(12) 0.100(9) 0.163(13) 0.044(9) 0.074(10) 0.063(9)
C26 0.101(9) 0.072(6) 0.135(10) 0.033(6) 0.058(8) 0.036(6)
C31 0.40(7) 0.58(10) 0.25(4) 0.02(4) 0.23(4) -0.08(5)
C32 0.18(4) 0.35(6) 1.05(17) -0.01(9) 0.18(8) -0.07(4)
C33 0.31(5) 0.16(3) 0.30(5) -0.07(3) -0.06(3) 0.01(3)
C34 0.67(10) 0.37(7) 0.18(3) 0.03(3) 0.16(5) -0.22(5)
C35 0.46(6) 0.32(4) 0.24(4) 0.00(4) 0.16(5) -0.21(4)
C36 0.28(4) 0.25(3) 0.19(3) -0.07(3) 0.04(3) -0.09(3)

loop_
_geom_bond_atom_site_label_1
_geom_bond_atom_site_label_2
_geom_bond_distance
_geom_bond_site_symmetry_2
_geom_bond_publ_flag
Pt1 O4 2.122(5) . ?
Pt1 O4 2.122(5) 2_656 ?
Pt1 P2 2.260(2) 2_656 ?
Pt1 P2 2.260(2) . ?
Pt2 O4 2.117(5) 2_656 ?
Pt2 O4 2.117(5) . ?
Pt2 P1 2.258(2) . ?
Pt2 P1 2.258(2) 2_656 ?
P1 C2 1.826(10) . ?
P1 C11 1.843(9) . ?
P1 C1 1.852(10) . ?
P2 C3 1.819(9) . ?
P2 C4 1.851(9) . ?
P2 C21 1.859(8) . ?
S1 O2 1.358(9) . ?
S1 O1 1.368(9) . ?
S1 O3 1.450(9) . ?
S1 C5 1.777(17) . ?
F1 C5 1.310(16) . ?
F2 C5 1.282(18) . ?
F3 C5 1.343(18) . ?
O4 H4 0.6238 . ?
C1 H1A 0.9600 . ?
C1 H1B 0.9600 . ?
C1 H1C 0.9600 . ?
C2 H2A 0.9600 . ?
C2 H2B 0.9600 . ?
C2 H2C 0.9600 . ?
C3 H3A 0.9600 . ?
C3 H3B 0.9600 . ?
C3 H3C 0.9600 . ?
C4 H4A 0.9600 . ?
C4 H4B 0.9600 . ?
C4 H4C 0.9600 . ?
C11 C12 1.369(13) . ?
C11 C16 1.415(11) . ?
C12 C13 1.432(15) . ?
C12 H12 0.9300 . ?
C13 C14 1.417(17) . ?
C13 H13 0.9300 . ?
C14 C15 1.310(18) . ?
C14 H14 0.9300 . ?
C15 C16 1.374(16) . ?
C15 H15 0.9300 . ?
C16 H16 0.9300 . ?
C21 C22 1.382(11) . ?
C21 C26 1.406(11) . ?
C22 C23 1.391(13) . ?
C22 H22 0.9300 . ?
C23 C24 1.379(16) . ?
C23 H23 0.9300 . ?
C24 C25 1.390(17) . ?
C24 H24 0.9300 . ?
C25 C26 1.413(14) . ?
C25 H25 0.9300 . ?
C26 H26 0.9300 . ?
C31 C32 1.239(10) . ?
C31 C36 1.239(10) . ?
C31 H31 0.9300 . ?
C32 C33 1.239(10) . ?
C32 H32 0.9300 . ?
C33 C34 1.239(10) . ?
C33 H33 0.9300 . ?
C34 C35 1.239(10) . ?
C34 H34 0.9300 . ?
C35 C36 1.239(10) . ?
C35 H35 0.9300 . ?
C36 H36 0.9300 . ?
